data_4304854
loop_
_publ_author_name
'Cheng-Shiuan Lee'
'Yueh-Chun Liao'
'Jung-Tsung Hsu'
'Sue-Lein Wang'
'Kwang-Hwa Lii'

_publ_contact_author
;
Kwang-Hwa Lii
Department of Chemistry
National Central University
Jhongli, Taiwan 320

Sue-Lein Wang
Department of Chemistry
National Tsing Hua University
Hsinchu, Taiwan 320
;
_publ_contact_author_email
;
liikh@cc.ncu.edu.tw
slwang@nthu.edu.tw
;
_publ_section_title
;
Rb2REGaSi4O12 (RE = Y, Eu, Gd, Tb): Luminescent Mixed-Anion Double Layer
Silicates Containing Chains of Edge-Sharing REO7 Pentagonal Bipyramids
;
_journal_name_full 'Inorganic Chemistry'
_journal_page_first 1910
_journal_page_last 1912
_journal_paper_doi 10.1021/ic7024445
_journal_volume 47
_journal_year 2008
_chemical_formula_moiety Rb2YGaSi4O12
_chemical_formula_sum 'Ga O12 Rb2 Si4 Y'
_chemical_formula_weight 633.93
_chemical_name_systematic
; 
 ? 
;
_space_group_IT_number 15
_symmetry_cell_setting monoclinic
_symmetry_space_group_name_Hall '-I 2ya'
_symmetry_space_group_name_H-M 'I 1 2/a 1'
_atom_sites_solution_primary direct
_atom_sites_solution_secondary difmap
_audit_creation_method SHELXL-97
_cell_angle_alpha 90.00
_cell_angle_beta 90.244(2)
_cell_angle_gamma 90.00
_cell_formula_units_Z 8
_cell_length_a 22.5086(19)
_cell_length_b 7.2797(6)
_cell_length_c 14.8629(13)
_cell_measurement_reflns_used 4154
_cell_measurement_temperature 293(2)
_cell_measurement_theta_max 25
_cell_measurement_theta_min 2.5
_cell_volume 2435.4(4)
_computing_cell_refinement 'Bruker SMART'
_computing_data_collection 'Bruker SMART'
_computing_data_reduction 'Bruker SHELXTL'
_computing_molecular_graphics 'Bruker SHELXTL'
_computing_publication_material 'Bruker SHELXTL'
_computing_structure_refinement 'SHELXL-97 (Sheldrick, 1997)'
_computing_structure_solution 'SHELXS-97 (Sheldrick, 1990)'
_diffrn_ambient_temperature 293(2)
_diffrn_measured_fraction_theta_full 0.998
_diffrn_measured_fraction_theta_max 0.998
_diffrn_measurement_device_type 'CCD area detector'
_diffrn_measurement_method 'phi and omega scans'
_diffrn_radiation_monochromator graphite
_diffrn_radiation_source 'fine-focus sealed tube'
_diffrn_radiation_type MoK\a
_diffrn_radiation_wavelength 0.71073
_diffrn_reflns_av_R_equivalents 0.0424
_diffrn_reflns_av_sigmaI/netI 0.0385
_diffrn_reflns_limit_h_max 27
_diffrn_reflns_limit_h_min -30
_diffrn_reflns_limit_k_max 9
_diffrn_reflns_limit_k_min -9
_diffrn_reflns_limit_l_max 18
_diffrn_reflns_limit_l_min -19
_diffrn_reflns_number 8677
_diffrn_reflns_theta_full 28.32
_diffrn_reflns_theta_max 28.32
_diffrn_reflns_theta_min 1.81
_exptl_absorpt_coefficient_mu 15.351
_exptl_absorpt_correction_T_max 0.944
_exptl_absorpt_correction_T_min 0.539
_exptl_absorpt_correction_type empirical
_exptl_crystal_colour Colorless
_exptl_crystal_density_diffrn 3.458
_exptl_crystal_density_meas ?
_exptl_crystal_density_method .
_exptl_crystal_description Columnar
_exptl_crystal_F_000 2368
_exptl_crystal_size_max 0.1
_exptl_crystal_size_mid 0.06
_exptl_crystal_size_min 0.05
_refine_diff_density_max 1.632
_refine_diff_density_min -0.893
_refine_diff_density_rms 0.154
_refine_ls_extinction_coef none
_refine_ls_extinction_method none
_refine_ls_goodness_of_fit_ref 1.012
_refine_ls_matrix_type full
_refine_ls_number_parameters 181
_refine_ls_number_reflns 3029
_refine_ls_number_restraints 0
_refine_ls_restrained_S_all 1.012
_refine_ls_R_factor_all 0.0327
_refine_ls_R_factor_gt 0.0253
_refine_ls_shift/su_max 0.001
_refine_ls_shift/su_mean 0.000
_refine_ls_structure_factor_coef Fsqd
_refine_ls_weighting_details 'calc w=1/[\s^2^(Fo^2^)+(0.0378P)^2^+0.0000P] where P=(Fo^2^+2Fc^2^)/3'
_refine_ls_weighting_scheme calc
_refine_ls_wR_factor_gt 0.0674
_refine_ls_wR_factor_ref 0.0690
_reflns_number_gt 2520
_reflns_number_total 3029
_reflns_threshold_expression >2sigma(I)
_cod_data_source_file ic7024445-file003_1.cif
_cod_data_source_block YGS-1
_cod_depositor_comments
;
The following automatic conversions were performed:
'_symmetry_cell_setting' value 'Monoclinic' changed to 'monoclinic'
according to '/home/saulius/struct/CIF-dictionaries/cif_core.dic'
dictionary named 'cif_core.dic' version 2.4.1 from 2010-06-29.

Automatic conversion script
Id: cif_fix_enum 1527 2010-12-29 10:47:43Z saulius 
;
_cod_original_sg_symbol_H-M 'I 2/a'
_cod_database_code 4304854

loop_
_symmetry_equiv_pos_as_xyz
'x, y, z'
'-x+1/2, y, -z'
'x+1/2, y+1/2, z+1/2'
'-x+1, y+1/2, -z+1/2'
'-x, -y, -z'
'x-1/2, -y, z'
'-x+1/2, -y+1/2, -z+1/2'
'x, -y+1/2, z+1/2'

loop_
_atom_site_label
_atom_site_type_symbol
_atom_site_fract_x
_atom_site_fract_y
_atom_site_fract_z
_atom_site_U_iso_or_equiv
_atom_site_adp_type
_atom_site_occupancy
_atom_site_symmetry_multiplicity
_atom_site_calc_flag
_atom_site_refinement_flags
_atom_site_disorder_assembly
_atom_site_disorder_group
Rb1 Rb 0.558911(16) 0.74567(5) 0.02384(3) 0.01738(10) Uani 1 1 d . . .
Rb2 Rb 0.78443(2) -0.01305(7) -0.16713(3) 0.03255(13) Uani 1 1 d . . .
Y1 Y 0.518653(15) 0.96811(5) 0.26884(2) 0.00784(9) Uani 1 1 d . . .
Ga1 Ga 0.680121(17) 0.54885(5) -0.09421(3) 0.01025(10) Uani 1 1 d . . .
Si1 Si 0.58140(4) 1.22224(13) 0.09193(6) 0.00776(19) Uani 1 1 d . . .
Si2 Si 0.81222(4) 0.47772(13) -0.11008(7) 0.00749(19) Uani 1 1 d . . .
Si3 Si 0.86958(4) 0.61021(13) -0.29144(6) 0.00754(19) Uani 1 1 d . . .
Si4 Si 0.91308(4) 0.27366(13) -0.38342(6) 0.00765(19) Uani 1 1 d . . .
O1 O 0.57613(11) 1.0436(3) 0.15419(16) 0.0113(5) Uani 1 1 d . . .
O2 O 0.57226(11) 1.1570(3) -0.01441(16) 0.0124(5) Uani 1 1 d . . .
O3 O 0.53742(11) 1.3878(4) 0.11442(16) 0.0129(5) Uani 1 1 d . . .
O4 O 0.65156(11) 1.2876(4) 0.09518(18) 0.0149(6) Uani 1 1 d . . .
O5 O 0.81761(11) 0.6094(4) -0.02355(16) 0.0131(5) Uani 1 1 d . . .
O6 O 0.74442(11) 0.4219(4) -0.13357(17) 0.0149(6) Uani 1 1 d . . .
O7 O 0.84149(12) 0.5941(4) -0.19104(17) 0.0179(6) Uani 1 1 d . . .
O8 O 0.86318(11) 0.4082(4) -0.33934(18) 0.0144(5) Uani 1 1 d . . .
O9 O 0.93748(11) 0.6758(3) -0.28837(16) 0.0113(5) Uani 1 1 d . . .
O10 O 0.82300(11) 0.7410(4) -0.34324(19) 0.0166(6) Uani 1 1 d . . .
O11 O 0.89111(11) 0.0614(3) -0.38043(17) 0.0124(5) Uani 1 1 d . . .
O12 O 0.97260(11) 0.2693(3) -0.32388(16) 0.0099(5) Uani 1 1 d . . .

loop_
_atom_site_aniso_label
_atom_site_aniso_U_11
_atom_site_aniso_U_22
_atom_site_aniso_U_33
_atom_site_aniso_U_23
_atom_site_aniso_U_13
_atom_site_aniso_U_12
Rb1 0.01332(18) 0.01699(19) 0.0219(2) -0.00177(15) 0.00363(14) 0.00118(14)
Rb2 0.0265(2) 0.0311(3) 0.0401(3) -0.0097(2) -0.0013(2) -0.01026(18)
Y1 0.00781(16) 0.00762(17) 0.00809(16) -0.00006(12) 0.00162(12) -0.00089(12)
Ga1 0.0084(2) 0.0111(2) 0.01121(19) 0.00106(16) 0.00122(15) 0.00027(15)
Si1 0.0066(4) 0.0089(4) 0.0077(4) -0.0001(4) 0.0019(3) -0.0009(4)
Si2 0.0060(4) 0.0091(5) 0.0074(4) 0.0003(4) 0.0015(4) 0.0013(3)
Si3 0.0065(4) 0.0085(4) 0.0077(4) 0.0013(4) 0.0023(4) 0.0005(3)
Si4 0.0065(4) 0.0081(4) 0.0083(5) 0.0000(4) 0.0002(4) 0.0001(3)
O1 0.0143(13) 0.0112(12) 0.0085(12) 0.0015(10) 0.0027(10) -0.0010(10)
O2 0.0150(13) 0.0123(13) 0.0099(12) 0.0006(10) 0.0008(10) -0.0008(10)
O3 0.0112(12) 0.0139(13) 0.0137(12) 0.0015(11) 0.0032(10) 0.0017(10)
O4 0.0067(12) 0.0133(13) 0.0248(15) -0.0001(11) 0.0007(11) -0.0026(10)
O5 0.0149(13) 0.0162(13) 0.0083(12) -0.0019(11) 0.0021(10) -0.0010(10)
O6 0.0067(12) 0.0179(14) 0.0202(14) -0.0047(11) -0.0006(10) 0.0030(10)
O7 0.0216(14) 0.0205(14) 0.0116(13) 0.0023(11) 0.0085(11) 0.0009(12)
O8 0.0084(12) 0.0139(13) 0.0210(14) -0.0065(11) 0.0037(11) -0.0014(10)
O9 0.0091(12) 0.0103(12) 0.0145(13) 0.0000(10) 0.0003(10) -0.0009(9)
O10 0.0110(13) 0.0158(14) 0.0230(14) 0.0104(12) -0.0033(11) 0.0002(10)
O11 0.0094(12) 0.0092(12) 0.0185(13) 0.0004(11) -0.0016(10) -0.0025(10)
O12 0.0111(12) 0.0095(12) 0.0092(12) -0.0002(9) -0.0019(10) -0.0002(9)

loop_
_atom_type_symbol
_atom_type_description
_atom_type_scat_dispersion_real
_atom_type_scat_dispersion_imag
_atom_type_scat_source
O O 0.0106 0.0060 'International Tables Vol C Tables 4.2.6.8 and 6.1.1.4'
Si Si 0.0817 0.0704 'International Tables Vol C Tables 4.2.6.8 and 6.1.1.4'
Ga Ga 0.2307 1.6083 'International Tables Vol C Tables 4.2.6.8 and 6.1.1.4'
Rb Rb -0.9393 2.9676 'International Tables Vol C Tables 4.2.6.8 and 6.1.1.4'
Y Y -2.7962 3.5667 'International Tables Vol C Tables 4.2.6.8 and 6.1.1.4'

loop_
_geom_angle_atom_site_label_1
_geom_angle_atom_site_label_2
_geom_angle_atom_site_label_3
_geom_angle
_geom_angle_site_symmetry_1
_geom_angle_site_symmetry_3
_geom_angle_publ_flag
O1 Rb1 O5 97.34(7) . 2_655 ?
O1 Rb1 O3 111.72(7) . 1_545 ?
O5 Rb1 O3 82.02(7) 2_655 1_545 ?
O1 Rb1 O12 62.78(7) . 3_455 ?
O5 Rb1 O12 129.39(7) 2_655 3_455 ?
O3 Rb1 O12 66.46(7) 1_545 3_455 ?
O1 Rb1 O2 89.06(7) . 5_675 ?
O5 Rb1 O2 173.28(7) 2_655 5_675 ?
O3 Rb1 O2 93.75(7) 1_545 5_675 ?
O12 Rb1 O2 52.27(6) 3_455 5_675 ?
O1 Rb1 O2 52.19(7) . . ?
O5 Rb1 O2 103.61(7) 2_655 . ?
O3 Rb1 O2 163.14(7) 1_545 . ?
O12 Rb1 O2 98.55(6) 3_455 . ?
O2 Rb1 O2 81.92(7) 5_675 . ?
O1 Rb1 O3 138.70(7) . 5_675 ?
O5 Rb1 O3 122.92(7) 2_655 5_675 ?
O3 Rb1 O3 84.94(7) 1_545 5_675 ?
O12 Rb1 O3 93.68(6) 3_455 5_675 ?
O2 Rb1 O3 51.18(6) 5_675 5_675 ?
O2 Rb1 O3 104.44(7) . 5_675 ?
O1 Rb1 O11 152.35(7) . 7_654 ?
O5 Rb1 O11 56.36(6) 2_655 7_654 ?
O3 Rb1 O11 75.81(6) 1_545 7_654 ?
O12 Rb1 O11 138.89(6) 3_455 7_654 ?
O2 Rb1 O11 117.60(6) 5_675 7_654 ?
O2 Rb1 O11 120.65(6) . 7_654 ?
O3 Rb1 O11 66.56(6) 5_675 7_654 ?
O1 Rb1 O7 71.53(7) . 2_655 ?
O5 Rb1 O7 45.42(6) 2_655 2_655 ?
O3 Rb1 O7 60.64(7) 1_545 2_655 ?
O12 Rb1 O7 84.12(6) 3_455 2_655 ?
O2 Rb1 O7 136.21(6) 5_675 2_655 ?
O2 Rb1 O7 112.03(7) . 2_655 ?
O3 Rb1 O7 143.40(7) 5_675 2_655 ?
O11 Rb1 O7 91.49(6) 7_654 2_655 ?
O1 Rb1 O9 121.95(6) . 7_664 ?
O5 Rb1 O9 91.56(6) 2_655 7_664 ?
O3 Rb1 O9 126.32(6) 1_545 7_664 ?
O12 Rb1 O9 138.96(6) 3_455 7_664 ?
O2 Rb1 O9 86.75(6) 5_675 7_664 ?
O2 Rb1 O9 69.92(6) . 7_664 ?
O3 Rb1 O9 54.69(6) 5_675 7_664 ?
O11 Rb1 O9 57.38(6) 7_654 7_664 ?
O7 Rb1 O9 136.92(6) 2_655 7_664 ?
O1 Rb1 Ga1 121.67(5) . . ?
O5 Rb1 Ga1 30.49(5) 2_655 . ?
O3 Rb1 Ga1 89.83(5) 1_545 . ?
O12 Rb1 Ga1 154.01(5) 3_455 . ?
O2 Rb1 Ga1 145.03(5) 5_675 . ?
O2 Rb1 Ga1 103.09(5) . . ?
O3 Rb1 Ga1 94.68(5) 5_675 . ?
O11 Rb1 Ga1 30.74(4) 7_654 . ?
O7 Rb1 Ga1 74.57(4) 2_655 . ?
O9 Rb1 Ga1 63.69(4) 7_664 . ?
O1 Rb1 Si4 79.74(5) . 3_455 ?
O5 Rb1 Si4 152.49(5) 2_655 3_455 ?
O3 Rb1 Si4 73.96(5) 1_545 3_455 ?
O12 Rb1 Si4 26.43(5) 3_455 3_455 ?
O2 Rb1 Si4 27.14(5) 5_675 3_455 ?
O2 Rb1 Si4 96.14(5) . 3_455 ?
O3 Rb1 Si4 68.68(5) 5_675 3_455 ?
O11 Rb1 Si4 127.31(5) 7_654 3_455 ?
O7 Rb1 Si4 109.23(5) 2_655 3_455 ?
O9 Rb1 Si4 113.36(4) 7_664 3_455 ?
Ga1 Rb1 Si4 157.35(2) . 3_455 ?
O4 Rb2 O10 146.68(8) 2_645 7_654 ?
O4 Rb2 O6 107.45(8) 2_645 7_654 ?
O10 Rb2 O6 90.11(7) 7_654 7_654 ?
O4 Rb2 O7 122.48(7) 2_645 1_545 ?
O10 Rb2 O7 80.19(7) 7_654 1_545 ?
O6 Rb2 O7 99.79(7) 7_654 1_545 ?
O4 Rb2 O1 51.23(7) 2_645 2_645 ?
O10 Rb2 O1 152.28(7) 7_654 2_645 ?
O6 Rb2 O1 103.49(7) 7_654 2_645 ?
O7 Rb2 O1 73.83(7) 1_545 2_645 ?
O4 Rb2 O10 125.89(7) 2_645 1_545 ?
O10 Rb2 O10 87.39(7) 7_654 1_545 ?
O6 Rb2 O10 53.96(6) 7_654 1_545 ?
O7 Rb2 O10 46.25(6) 1_545 1_545 ?
O1 Rb2 O10 81.64(6) 2_645 1_545 ?
O4 Rb2 O6 49.09(7) 2_645 . ?
O10 Rb2 O6 107.82(7) 7_654 . ?
O6 Rb2 O6 83.34(7) 7_654 . ?
O7 Rb2 O6 171.50(7) 1_545 . ?
O1 Rb2 O6 97.79(6) 2_645 . ?
O10 Rb2 O6 135.15(7) 1_545 . ?
O4 Rb2 O8 108.12(7) 2_645 7_654 ?
O10 Rb2 O8 47.36(7) 7_654 7_654 ?
O6 Rb2 O8 77.24(6) 7_654 7_654 ?
O7 Rb2 O8 127.08(7) 1_545 7_654 ?
O1 Rb2 O8 158.97(6) 2_645 7_654 ?
O10 Rb2 O8 113.86(6) 1_545 7_654 ?
O6 Rb2 O8 61.25(6) . 7_654 ?
O4 Rb2 O5 105.41(7) 2_645 1_545 ?
O10 Rb2 O5 72.71(6) 7_654 1_545 ?
O6 Rb2 O5 141.33(6) 7_654 1_545 ?
O7 Rb2 O5 44.17(6) 1_545 1_545 ?
O1 Rb2 O5 81.89(6) 2_645 1_545 ?
O10 Rb2 O5 90.07(6) 1_545 1_545 ?
O6 Rb2 O5 134.51(6) . 1_545 ?
O8 Rb2 O5 110.98(6) 7_654 1_545 ?
O4 Rb2 O7 138.79(7) 2_645 7_654 ?
O10 Rb2 O7 44.50(7) 7_654 7_654 ?
O6 Rb2 O7 46.35(6) 7_654 7_654 ?
O7 Rb2 O7 96.09(7) 1_545 7_654 ?
O1 Rb2 O7 147.09(6) 2_645 7_654 ?
O10 Rb2 O7 69.65(6) 1_545 7_654 ?
O6 Rb2 O7 91.78(6) . 7_654 ?
O8 Rb2 O7 44.23(6) 7_654 7_654 ?
O5 Rb2 O7 112.97(6) 1_545 7_654 ?
O4 Rb2 Si3 135.05(5) 2_645 7_654 ?
O10 Rb2 Si3 26.20(5) 7_654 7_654 ?
O6 Rb2 Si3 71.34(5) 7_654 7_654 ?
O7 Rb2 Si3 101.27(5) 1_545 7_654 ?
O1 Rb2 Si3 172.44(5) 2_645 7_654 ?
O10 Rb2 Si3 90.81(5) 1_545 7_654 ?
O6 Rb2 Si3 87.22(5) . 7_654 ?
O8 Rb2 Si3 26.94(5) 7_654 7_654 ?
O5 Rb2 Si3 98.67(4) 1_545 7_654 ?
O7 Rb2 Si3 26.26(4) 7_654 7_654 ?
O4 Rb2 Si1 25.81(5) 2_645 2_645 ?
O10 Rb2 Si1 158.58(6) 7_654 2_645 ?
O6 Rb2 Si1 111.25(5) 7_654 2_645 ?
O7 Rb2 Si1 97.09(5) 1_545 2_645 ?
O1 Rb2 Si1 26.01(5) 2_645 2_645 ?
O10 Rb2 Si1 106.18(5) 1_545 2_645 ?
O6 Rb2 Si1 74.42(5) . 2_645 ?
O8 Rb2 Si1 133.82(5) 7_654 2_645 ?
O5 Rb2 Si1 90.44(5) 1_545 2_645 ?
O7 Rb2 Si1 155.89(5) 7_654 2_645 ?
Si3 Rb2 Si1 160.75(3) 7_654 2_645 ?
O1 Y1 O3 178.59(10) . 4_545 ?
O1 Y1 O12 87.56(9) . 3_455 ?
O3 Y1 O12 92.71(9) 4_545 3_455 ?
O1 Y1 O12 89.31(9) . 2_665 ?
O3 Y1 O12 91.18(9) 4_545 2_665 ?
O12 Y1 O12 148.46(7) 3_455 2_665 ?
O1 Y1 O9 94.17(9) . 2_655 ?
O3 Y1 O9 84.60(9) 4_545 2_655 ?
O12 Y1 O9 71.76(9) 3_455 2_655 ?
O12 Y1 O9 139.78(8) 2_665 2_655 ?
O1 Y1 O9 90.95(9) . 3_455 ?
O3 Y1 O9 90.46(9) 4_545 3_455 ?
O12 Y1 O9 81.24(8) 3_455 3_455 ?
O12 Y1 O9 67.44(8) 2_665 3_455 ?
O9 Y1 O9 152.23(8) 2_655 3_455 ?
O1 Y1 O11 88.27(9) . 2_665 ?
O3 Y1 O11 90.84(8) 4_545 2_665 ?
O12 Y1 O11 151.74(8) 3_455 2_665 ?
O12 Y1 O11 59.34(8) 2_665 2_665 ?
O9 Y1 O11 80.70(8) 2_655 2_665 ?
O9 Y1 O11 126.78(8) 3_455 2_665 ?
O1 Y1 Si4 87.48(7) . 2_665 ?
O3 Y1 Si4 92.31(7) 4_545 2_665 ?
O12 Y1 Si4 174.40(7) 3_455 2_665 ?
O12 Y1 Si4 28.83(6) 2_665 2_665 ?
O9 Y1 Si4 111.22(6) 2_655 2_665 ?
O9 Y1 Si4 96.24(6) 3_455 2_665 ?
O11 Y1 Si4 30.55(5) 2_665 2_665 ?
O1 Y1 Y1 104.80(7) . 4_545 ?
O3 Y1 Y1 74.71(7) 4_545 4_545 ?
O12 Y1 Y1 35.62(6) 3_455 4_545 ?
O12 Y1 Y1 165.89(6) 2_665 4_545 ?
O9 Y1 Y1 40.79(6) 2_655 4_545 ?
O9 Y1 Y1 111.61(6) 3_455 4_545 ?
O11 Y1 Y1 119.94(5) 2_665 4_545 ?
Si4 Y1 Y1 148.99(2) 2_665 4_545 ?
O1 Y1 Y1 77.11(7) . 4 ?
O3 Y1 Y1 104.01(7) 4_545 4 ?
O12 Y1 Y1 115.33(6) 3_455 4 ?
O12 Y1 Y1 33.90(6) 2_665 4 ?
O9 Y1 Y1 168.11(6) 2_655 4 ?
O9 Y1 Y1 37.83(6) 3_455 4 ?
O11 Y1 Y1 90.85(5) 2_665 4 ?
Si4 Y1 Y1 60.902(19) 2_665 4 ?
Y1 Y1 Y1 149.06(2) 4_545 4 ?
O1 Y1 Rb1 135.35(7) . 4 ?
O3 Y1 Rb1 45.30(7) 4_545 4 ?
O12 Y1 Rb1 125.70(6) 3_455 4 ?
O12 Y1 Rb1 46.41(6) 2_665 4 ?
O9 Y1 Rb1 122.19(6) 2_655 4 ?
O9 Y1 Rb1 69.24(6) 3_455 4 ?
O11 Y1 Rb1 74.65(5) 2_665 4 ?
Si4 Y1 Rb1 57.241(19) 2_665 4 ?
Y1 Y1 Rb1 119.561(14) 4_545 4 ?
Y1 Y1 Rb1 62.579(11) 4 4 ?
O1 Y1 Rb1 43.98(7) . . ?
O3 Y1 Rb1 135.87(7) 4_545 . ?
O12 Y1 Rb1 45.80(6) 3_455 . ?
O12 Y1 Rb1 131.39(6) 2_665 . ?
O9 Y1 Rb1 70.05(6) 2_655 . ?
O9 Y1 Rb1 95.76(6) 3_455 . ?
O11 Y1 Rb1 118.48(5) 2_665 . ?
Si4 Y1 Rb1 130.01(2) 2_665 . ?
Y1 Y1 Rb1 62.380(11) 4_545 . ?
Y1 Y1 Rb1 107.426(14) 4 . ?
Rb1 Y1 Rb1 164.753(10) 4 . ?
O10 Ga1 O5 107.19(12) 7_664 2_655 ?
O10 Ga1 O6 107.28(12) 7_664 . ?
O5 Ga1 O6 114.65(12) 2_655 . ?
O10 Ga1 O11 103.61(12) 7_664 7_654 ?
O5 Ga1 O11 109.13(12) 2_655 7_654 ?
O6 Ga1 O11 114.15(12) . 7_654 ?
O10 Ga1 Rb1 83.30(9) 7_664 . ?
O5 Ga1 Rb1 56.03(8) 2_655 . ?
O6 Ga1 Rb1 168.31(9) . . ?
O11 Ga1 Rb1 66.71(8) 7_654 . ?
O10 Ga1 Rb2 64.20(9) 7_664 7_654 ?
O5 Ga1 Rb2 162.67(8) 2_655 7_654 ?
O6 Ga1 Rb2 58.17(8) . 7_654 ?
O11 Ga1 Rb2 87.91(8) 7_654 7_654 ?
Rb1 Ga1 Rb2 132.900(15) . 7_654 ?
O10 Ga1 Rb2 38.86(8) 7_664 1_565 ?
O5 Ga1 Rb2 93.01(8) 2_655 1_565 ?
O6 Ga1 Rb2 81.54(9) . 1_565 ?
O11 Ga1 Rb2 141.90(8) 7_654 1_565 ?
Rb1 Ga1 Rb2 104.963(14) . 1_565 ?
Rb2 Ga1 Rb2 70.816(13) 7_654 1_565 ?
O3 Si1 O1 116.41(14) . . ?
O3 Si1 O4 111.76(14) . . ?
O1 Si1 O4 106.88(14) . . ?
O3 Si1 O2 109.92(14) . . ?
O1 Si1 O2 107.95(14) . . ?
O4 Si1 O2 102.99(14) . . ?
O3 Si1 Rb1 60.47(10) . 5_675 ?
O1 Si1 Rb1 105.20(10) . 5_675 ?
O4 Si1 Rb1 146.47(10) . 5_675 ?
O2 Si1 Rb1 57.25(9) . 5_675 ?
O3 Si1 Rb2 143.59(10) . 2_665 ?
O1 Si1 Rb2 60.27(10) . 2_665 ?
O4 Si1 Rb2 48.27(9) . 2_665 ?
O2 Si1 Rb2 104.85(10) . 2_665 ?
Rb1 Si1 Rb2 154.43(3) 5_675 2_665 ?
O3 Si1 Rb1 133.69(10) . . ?
O1 Si1 Rb1 51.49(9) . . ?
O4 Si1 Rb1 114.45(10) . . ?
O2 Si1 Rb1 56.50(9) . . ?
Rb1 Si1 Rb1 78.97(2) 5_675 . ?
Rb2 Si1 Rb1 75.64(2) 2_665 . ?
O3 Si1 Rb1 41.49(9) . 1_565 ?
O1 Si1 Rb1 156.41(10) . 1_565 ?
O4 Si1 Rb1 81.49(10) . 1_565 ?
O2 Si1 Rb1 90.97(9) . 1_565 ?
Rb1 Si1 Rb1 72.86(2) 5_675 1_565 ?
Rb2 Si1 Rb1 129.30(3) 2_665 1_565 ?
Rb1 Si1 Rb1 145.45(3) . 1_565 ?
O5 Si2 O7 104.69(14) . . ?
O5 Si2 O6 113.00(14) . . ?
O7 Si2 O6 111.03(15) . . ?
O5 Si2 O4 111.31(15) . 2_645 ?
O7 Si2 O4 110.07(14) . 2_645 ?
O6 Si2 O4 106.79(14) . 2_645 ?
O5 Si2 Rb1 49.88(9) . 2_655 ?
O7 Si2 Rb1 70.21(10) . 2_655 ?
O6 Si2 Rb1 160.19(10) . 2_655 ?
O4 Si2 Rb1 90.56(10) 2_645 2_655 ?
O5 Si2 Rb2 139.98(10) . . ?
O7 Si2 Rb2 113.73(10) . . ?
O6 Si2 Rb2 63.39(10) . . ?
O4 Si2 Rb2 45.24(10) 2_645 . ?
Rb1 Si2 Rb2 135.37(3) 2_655 . ?
O5 Si2 Rb2 67.31(10) . 1_565 ?
O7 Si2 Rb2 52.95(10) . 1_565 ?
O6 Si2 Rb2 92.41(10) . 1_565 ?
O4 Si2 Rb2 158.83(10) 2_645 1_565 ?
Rb1 Si2 Rb2 72.354(19) 2_655 1_565 ?
Rb2 Si2 Rb2 147.76(3) . 1_565 ?
O5 Si2 Rb2 131.99(10) . 7_654 ?
O7 Si2 Rb2 64.37(10) . 7_654 ?
O6 Si2 Rb2 47.25(10) . 7_654 ?
O4 Si2 Rb2 116.33(11) 2_645 7_654 ?
Rb1 Si2 Rb2 132.73(3) 2_655 7_654 ?
Rb2 Si2 Rb2 77.35(2) . 7_654 ?
Rb2 Si2 Rb2 70.47(2) 1_565 7_654 ?
O9 Si3 O10 117.18(14) . . ?
O9 Si3 O7 111.70(14) . . ?
O10 Si3 O7 103.09(15) . . ?
O9 Si3 O8 111.22(13) . . ?
O10 Si3 O8 105.46(14) . . ?
O7 Si3 O8 107.45(14) . . ?
O9 Si3 Rb2 169.93(10) . 7_654 ?
O10 Si3 Rb2 53.68(10) . 7_654 ?
O7 Si3 Rb2 76.37(10) . 7_654 ?
O8 Si3 Rb2 70.47(9) . 7_654 ?
O9 Si3 Rb2 104.61(10) . 1_565 ?
O10 Si3 Rb2 58.71(11) . 1_565 ?
O7 Si3 Rb2 53.95(10) . 1_565 ?
O8 Si3 Rb2 144.02(10) . 1_565 ?
Rb2 Si3 Rb2 74.85(2) 7_654 1_565 ?
O9 Si3 Rb1 63.54(9) . 7_664 ?
O10 Si3 Rb1 72.08(10) . 7_664 ?
O7 Si3 Rb1 168.59(11) . 7_664 ?
O8 Si3 Rb1 83.92(10) . 7_664 ?
Rb2 Si3 Rb1 107.37(3) 7_654 7_664 ?
Rb2 Si3 Rb1 115.96(3) 1_565 7_664 ?
O12 Si4 O11 102.70(13) . . ?
O12 Si4 O8 111.46(14) . . ?
O11 Si4 O8 110.53(14) . . ?
O12 Si4 O2 110.32(13) . 7_664 ?
O11 Si4 O2 112.47(14) . 7_664 ?
O8 Si4 O2 109.25(14) . 7_664 ?
O12 Si4 Y1 44.94(9) . 2_645 ?
O11 Si4 Y1 57.85(9) . 2_645 ?
O8 Si4 Y1 122.37(11) . 2_645 ?
O2 Si4 Y1 127.74(10) 7_664 2_645 ?
O12 Si4 Rb1 56.25(9) . 3_544 ?
O11 Si4 Rb1 103.70(10) . 3_544 ?
O8 Si4 Rb1 145.64(10) . 3_544 ?
O2 Si4 Rb1 57.98(9) 7_664 3_544 ?
Y1 Si4 Rb1 74.03(2) 2_645 3_544 ?
O12 Si4 Rb1 99.62(9) . 7_664 ?
O11 Si4 Rb1 150.33(10) . 7_664 ?
O8 Si4 Rb1 78.49(10) . 7_664 ?
O2 Si4 Rb1 40.19(9) 7_664 7_664 ?
Y1 Si4 Rb1 141.91(3) 2_645 7_664 ?
Rb1 Si4 Rb1 73.163(19) 3_544 7_664 ?
Si1 O1 Y1 133.77(15) . . ?
Si1 O1 Rb1 103.22(11) . . ?
Y1 O1 Rb1 104.42(9) . . ?
Si1 O1 Rb2 93.72(11) . 2_665 ?
Y1 O1 Rb2 120.18(10) . 2_665 ?
Rb1 O1 Rb2 94.12(7) . 2_665 ?
Si4 O2 Si1 140.35(17) 7_664 . ?
Si4 O2 Rb1 94.88(11) 7_664 5_675 ?
Si1 O2 Rb1 95.36(10) . 5_675 ?
Si4 O2 Rb1 119.65(12) 7_664 . ?
Si1 O2 Rb1 96.59(11) . . ?
Rb1 O2 Rb1 98.08(7) 5_675 . ?
Si1 O3 Y1 135.66(15) . 4 ?
Si1 O3 Rb1 117.68(12) . 1_565 ?
Y1 O3 Rb1 102.51(9) 4 1_565 ?
Si1 O3 Rb1 93.24(11) . 5_675 ?
Y1 O3 Rb1 101.50(9) 4 5_675 ?
Rb1 O3 Rb1 95.06(7) 1_565 5_675 ?
Si2 O4 Si1 136.96(17) 2_665 . ?
Si2 O4 Rb2 110.73(12) 2_665 2_665 ?
Si1 O4 Rb2 105.91(12) . 2_665 ?
Si2 O5 Ga1 129.17(16) . 2_655 ?
Si2 O5 Rb1 105.49(12) . 2_655 ?
Ga1 O5 Rb1 93.48(10) 2_655 2_655 ?
Si2 O5 Rb2 88.04(10) . 1_565 ?
Ga1 O5 Rb2 140.82(12) 2_655 1_565 ?
Rb1 O5 Rb2 86.25(6) 2_655 1_565 ?
Si2 O6 Ga1 123.76(16) . . ?
Si2 O6 Rb2 110.26(12) . 7_654 ?
Ga1 O6 Rb2 92.00(10) . 7_654 ?
Si2 O6 Rb2 90.90(11) . . ?
Ga1 O6 Rb2 138.46(12) . . ?
Rb2 O6 Rb2 96.66(7) 7_654 . ?
Si2 O7 Si3 151.96(19) . . ?
Si2 O7 Rb2 102.95(12) . 1_565 ?
Si3 O7 Rb2 101.41(12) . 1_565 ?
Si2 O7 Rb1 84.20(11) . 2_655 ?
Si3 O7 Rb1 112.11(13) . 2_655 ?
Rb2 O7 Rb1 83.95(6) 1_565 2_655 ?
Si2 O7 Rb2 91.59(12) . 7_654 ?
Si3 O7 Rb2 77.37(10) . 7_654 ?
Rb2 O7 Rb2 83.91(7) 1_565 7_654 ?
Rb1 O7 Rb2 165.92(9) 2_655 7_654 ?
Si4 O8 Si3 130.85(16) . . ?
Si4 O8 Rb2 144.97(13) . 7_654 ?
Si3 O8 Rb2 82.59(10) . 7_654 ?
Si3 O9 Y1 132.09(14) . 2_655 ?
Si3 O9 Y1 121.44(13) . 3_544 ?
Y1 O9 Y1 101.37(9) 2_655 3_544 ?
Si3 O9 Rb1 92.62(10) . 7_664 ?
Y1 O9 Rb1 87.98(7) 2_655 7_664 ?
Y1 O9 Rb1 114.23(8) 3_544 7_664 ?
Si3 O10 Ga1 141.00(17) . 7_664 ?
Si3 O10 Rb2 100.11(12) . 7_654 ?
Ga1 O10 Rb2 118.63(12) 7_664 7_654 ?
Si3 O10 Rb2 96.59(12) . 1_565 ?
Ga1 O10 Rb2 86.45(10) 7_664 1_565 ?
Rb2 O10 Rb2 92.61(7) 7_654 1_565 ?
Si4 O11 Ga1 132.71(16) . 7_654 ?
Si4 O11 Y1 91.59(11) . 2_645 ?
Ga1 O11 Y1 132.16(12) 7_654 2_645 ?
Si4 O11 Rb1 121.60(12) . 7_654 ?
Ga1 O11 Rb1 82.55(9) 7_654 7_654 ?
Y1 O11 Rb1 88.21(7) 2_645 7_654 ?
Si4 O12 Y1 135.04(14) . 3_544 ?
Si4 O12 Y1 106.24(12) . 2_645 ?
Y1 O12 Y1 110.47(10) 3_544 2_645 ?
Si4 O12 Rb1 97.32(11) . 3_544 ?
Y1 O12 Rb1 101.62(8) 3_544 3_544 ?
Y1 O12 Rb1 98.98(8) 2_645 3_544 ?

loop_
_geom_bond_atom_site_label_1
_geom_bond_atom_site_label_2
_geom_bond_distance
_geom_bond_site_symmetry_2
_geom_bond_publ_flag
Rb1 O1 2.933(3) . ?
Rb1 O5 2.951(3) 2_655 ?
Rb1 O3 2.973(3) 1_545 ?
Rb1 O12 2.994(2) 3_455 ?
Rb1 O2 3.039(3) 5_675 ?
Rb1 O2 3.063(3) . ?
Rb1 O3 3.135(3) 5_675 ?
Rb1 O11 3.290(3) 7_654 ?
Rb1 O7 3.517(3) 2_655 ?
Rb1 O9 3.547(2) 7_664 ?
Rb1 Ga1 3.5519(6) . ?
Rb1 Si4 3.5714(10) 3_455 ?
Rb2 O4 2.828(3) 2_645 ?
Rb2 O10 2.937(3) 7_654 ?
Rb2 O6 3.102(3) 7_654 ?
Rb2 O7 3.156(3) 1_545 ?
Rb2 O1 3.170(3) 2_645 ?
Rb2 O10 3.291(3) 1_545 ?
Rb2 O6 3.330(3) . ?
Rb2 O8 3.411(2) 7_654 ?
Rb2 O5 3.557(3) 1_545 ?
Rb2 O7 3.574(3) 7_654 ?
Rb2 Si3 3.5887(11) 7_654 ?
Rb2 Si1 3.6434(11) 2_645 ?
Y1 O1 2.213(2) . ?
Y1 O3 2.228(2) 4_545 ?
Y1 O12 2.249(2) 3_455 ?
Y1 O12 2.348(2) 2_665 ?
Y1 O9 2.363(2) 2_655 ?
Y1 O9 2.517(2) 3_455 ?
Y1 O11 2.703(3) 2_665 ?
Y1 Si4 3.1917(10) 2_665 ?
Y1 Y1 3.7767(3) 4_545 ?
Y1 Y1 3.7767(3) 4 ?
Y1 Rb1 4.0830(5) 4 ?
Ga1 O10 1.792(3) 7_664 ?
Ga1 O5 1.805(2) 2_655 ?
Ga1 O6 1.816(2) . ?
Ga1 O11 1.831(2) 7_654 ?
Ga1 Rb2 3.6483(7) 7_654 ?
Ga1 Rb2 4.1086(6) 1_565 ?
Si1 O3 1.596(3) . ?
Si1 O1 1.601(3) . ?
Si1 O4 1.650(3) . ?
Si1 O2 1.662(3) . ?
Si1 Rb1 3.5977(11) 5_675 ?
Si1 Rb2 3.6434(11) 2_665 ?
Si1 Rb1 3.9743(11) 1_565 ?
Si2 O5 1.608(3) . ?
Si2 O7 1.615(3) . ?
Si2 O6 1.616(3) . ?
Si2 O4 1.621(3) 2_645 ?
Si2 Rb1 3.7189(11) 2_655 ?
Si2 Rb2 3.8533(11) 1_565 ?
Si2 Rb2 3.9626(11) 7_654 ?
Si3 O9 1.602(3) . ?
Si3 O10 1.610(3) . ?
Si3 O7 1.627(3) . ?
Si3 O8 1.640(3) . ?
Si3 Rb2 3.5887(11) 7_654 ?
Si3 Rb2 3.8260(11) 1_565 ?
Si3 Rb1 3.9585(10) 7_664 ?
Si4 O12 1.603(3) . ?
Si4 O11 1.623(3) . ?
Si4 O8 1.630(3) . ?
Si4 O2 1.635(3) 7_664 ?
Si4 Y1 3.1917(10) 2_645 ?
Si4 Rb1 3.5714(10) 3_544 ?
Si4 Rb1 4.1241(10) 7_664 ?
O1 Rb2 3.170(3) 2_665 ?
O2 Si4 1.635(3) 7_664 ?
O2 Rb1 3.039(3) 5_675 ?
O3 Y1 2.228(2) 4 ?
O3 Rb1 2.973(3) 1_565 ?
O3 Rb1 3.135(3) 5_675 ?
O4 Si2 1.621(3) 2_665 ?
O4 Rb2 2.828(3) 2_665 ?
O5 Ga1 1.805(2) 2_655 ?
O5 Rb1 2.951(3) 2_655 ?
O5 Rb2 3.557(3) 1_565 ?
O6 Rb2 3.102(3) 7_654 ?
O7 Rb2 3.156(3) 1_565 ?
O7 Rb1 3.517(3) 2_655 ?
O7 Rb2 3.574(3) 7_654 ?
O8 Rb2 3.411(2) 7_654 ?
O9 Y1 2.363(2) 2_655 ?
O9 Y1 2.517(2) 3_544 ?
O9 Rb1 3.547(2) 7_664 ?
O10 Ga1 1.792(3) 7_664 ?
O10 Rb2 2.937(3) 7_654 ?
O10 Rb2 3.291(3) 1_565 ?
O11 Ga1 1.831(2) 7_654 ?
O11 Y1 2.703(3) 2_645 ?
O11 Rb1 3.290(3) 7_654 ?
O12 Y1 2.249(2) 3_544 ?
O12 Y1 2.348(2) 2_645 ?
O12 Rb1 2.994(2) 3_544 ?
